data_2000980
loop_
_publ_author_name
'Rheingold, A. L.'
'Jacobson, K. A.'

_publ_section_title
;
 Dichloro(3-isopropyl-1,2,4,5,5-pentamethylcyclopenta-1,3-diene)platinum(II)
;
_journal_issue 4
_journal_name_full 'Acta Crystallographica Section C'
_journal_page_first 740
_journal_page_last 741
_journal_paper_doi 10.1107/S0108270191010582
_journal_volume 48
_journal_year 1992
_chemical_formula_sum 'C13 H22 Cl2 Pt'
_chemical_formula_weight 444.29
_symmetry_cell_setting monoclinic
_symmetry_space_group_name_Hall '-P 2ybc'
_symmetry_space_group_name_H-M 'P 1 21/c 1'
_cell_angle_alpha 90
_cell_angle_beta 94.64(2)
_cell_angle_gamma 90
_cell_formula_units_Z 4
_cell_length_a 8.599(2)
_cell_length_b 12.070(3)
_cell_length_c 14.583(3)
_cell_volume 1508.6(6)
_diffrn_radiation_type Mo
_diffrn_radiation_wavelength 0.71073
_exptl_absorpt_coefficient_mu 10.109
_exptl_crystal_density_diffrn 1.956
_exptl_crystal_F_000 848
_cod_data_source_file st0537.cif
_cod_data_source_block ST0537a
_cod_original_cell_volume 1508.5(6)
_cod_database_code 2000980

loop_
_atom_site_label
_atom_site_fract_x
_atom_site_fract_y
_atom_site_fract_z
_atom_site_U_iso_or_equiv
Pt .30284(3) .1010(2) .18528(2) .03770(10)
Cl(1) .5030(3) .1940(2) .1206(2) .0652(8)
Cl(2) .1321(3) .2467(2) .1547(2) .0663(8)
C(1) .3914(10) -.0689(6) .1803(6) .046(3)
C(2) .3942(9) -.0292(6) .2721(5) .044(2)
C(3) .2334(9) -.0077(6) .2908(5) .042(2)
C(4) .1402(8) -.0336(6) .2079(5) .041(2)
C(5) .2278(9) -.1109(6) .1482(5) .043(2)
C(6) .5324(11) -.0991(8) .1324(8) .070(4)
C(7) .5407(10) -.0135(8) .3351(6) .060(3)
C(8) .1734(10) .0284(7) .3802(5) .053(3)
C(9) .1958(13) -.0665(8) .4488(7) .068(4)
C(10) .2360(13) .1381(9) .4183(7) .075(4)
C(11) -.0326(10) -.0191(8) .1938(7) .060(3)
C(12) .1859(11) -.0958(8) .0444(6) .058(3)
C(13) .2076(12) -.2318(7) .1770(7) .066(4)
H(6A) .4987 -.1231 .0713 ?
H(6B) .5873 -.1582 .1649 ?
H(6C) .6003 -.0363 .1293 ?
H(7A) .5117 .0135 .3932 ?
H(7B) .6062 .0400 .3083 ?
H(7C) .5965 -.0820 .3442 ?
H(8) .0644 .0448 .3687 ?
H(9A) .1582 -.0457 .5066 ?
H(9B) .3048 -.0843 .4578 ?
H(9C) .1390 -.1300 .4247 ?
H(10A) .2179 .1949 .3726 ?
H(10B) .3460 .1315 .4347 ?
H(10C) .1838 .1573 .4719 ?
H(11A) -.0662 -.0426 .1324 ?
H(11B) -.0604 .0571 .2015 ?
H(11C) -.0824 -.0639 .2373 ?
H(12A) .2446 -.1472 .0107 ?
H(12B) .2126 -.0215 .0284 ?
H(12C) .0764 -.1077 .0294 ?
H(13A) .2592 -.2867 .1428 ?
H(13B) .0972 -.2451 .1712 ?
H(13C) .2455 -.2357 .2407 ?

loop_
_geom_bond_atom_site_label_1
_geom_bond_atom_site_label_2
_geom_bond_distance
Pt Cl(1) 2.318(2)
Pt C(1) 2.191(8)
Pt C(3) 2.143(7)
C(1) C(2) 1.421(11)
C(1) C(6) 1.492(14)
C(2) C(7) 1.509(11)
C(3) C(8) 1.505(11)
C(4) C(11) 1.494(11)
C(5) C(13) 1.532(11)
C(8) C(10) 1.518(14)
Pt Cl(2) 2.310(2)
Pt C(2) 2.128(8)
Pt C(4) 2.186(7)
C(1) C(5) 1.532(11)
C(2) C(3) 1.454(11)
C(3) C(4) 1.430(10)
C(4) C(5) 1.517(11)
C(5) C(12) 1.538(11)
C(8) C(9) 1.523(13)
